data_7156829
loop_
_publ_author_name
'Lv, Fan'
'Yu, Yang'
'Hao, Erhong'
'Yu, Changjiang'
'Wang, Hua'
'Boens, No\"el'
'Jiao, Lijuan'

_publ_section_title
;
 Highly regioselective \a-formylation and \a-acylation of BODIPY dyes via
 tandem cross-dehydrogenative coupling with in situ deprotection.
;
_journal_issue 20
_journal_name_full 'Organic & biomolecular chemistry'
_journal_page_first 5121
_journal_page_last 5128
_journal_paper_doi 10.1039/c9ob00927b
_journal_volume 17
_journal_year 2019
_chemical_formula_sum 'C32 H25 B F2 N2 O2'
_chemical_formula_weight 518.35
_space_group_IT_number 14
_space_group_name_Hall '-P 2yn'
_space_group_name_H-M_alt 'P 1 21/n 1'
_symmetry_cell_setting monoclinic
_symmetry_space_group_name_Hall '-P 2yn'
_symmetry_space_group_name_H-M 'P 1 21/n 1'
_atom_sites_solution_hydrogens geom
_atom_sites_solution_primary direct
_atom_sites_solution_secondary difmap
_audit_creation_method SHELXL-97
_audit_update_record
;
2017-12-18 deposited with the CCDC.    2019-05-02 downloaded from the CCDC.
;
_cell_angle_alpha 90.00
_cell_angle_beta 103.2950(10)
_cell_angle_gamma 90.00
_cell_formula_units_Z 4
_cell_length_a 10.5781(10)
_cell_length_b 24.622(2)
_cell_length_c 10.7523(11)
_cell_measurement_reflns_used 5491
_cell_measurement_temperature 293(2)
_cell_measurement_theta_max 25.88
_cell_measurement_theta_min 2.44
_cell_volume 2725.4(4)
_computing_cell_refinement 'Bruker SMART'
_computing_data_collection 'Bruker SMART'
_computing_data_reduction 'Bruker SAINT'
_computing_molecular_graphics 'Bruker SHELXTL'
_computing_publication_material 'Bruker SHELXTL'
_computing_structure_refinement 'SHELXL-97 (Sheldrick, 1997)'
_computing_structure_solution 'SHELXS-97 (Sheldrick, 1990)'
_diffrn_ambient_temperature 293(2)
_diffrn_measured_fraction_theta_full 0.989
_diffrn_measured_fraction_theta_max 0.989
_diffrn_measurement_device_type 'CCD area detector'
_diffrn_measurement_method 'phi and omega scans'
_diffrn_radiation_monochromator graphite
_diffrn_radiation_source 'fine-focus sealed tube'
_diffrn_radiation_type MoK\a
_diffrn_radiation_wavelength 0.71073
_diffrn_reflns_av_R_equivalents 0.0390
_diffrn_reflns_av_sigmaI/netI 0.0396
_diffrn_reflns_limit_h_max 13
_diffrn_reflns_limit_h_min -13
_diffrn_reflns_limit_k_max 31
_diffrn_reflns_limit_k_min -31
_diffrn_reflns_limit_l_max 13
_diffrn_reflns_limit_l_min -13
_diffrn_reflns_number 23176
_diffrn_reflns_theta_full 27.48
_diffrn_reflns_theta_max 27.48
_diffrn_reflns_theta_min 1.65
_exptl_absorpt_coefficient_mu 0.088
_exptl_absorpt_correction_T_max 0.9818
_exptl_absorpt_correction_T_min 0.9784
_exptl_absorpt_correction_type multi-scan
_exptl_crystal_colour colorless
_exptl_crystal_density_diffrn 1.263
_exptl_crystal_density_method 'not measured'
_exptl_crystal_description block
_exptl_crystal_F_000 1080
_exptl_crystal_size_max 0.25
_exptl_crystal_size_mid 0.23
_exptl_crystal_size_min 0.21
_refine_diff_density_max 0.198
_refine_diff_density_min -0.190
_refine_diff_density_rms 0.034
_refine_ls_extinction_method none
_refine_ls_goodness_of_fit_ref 1.038
_refine_ls_hydrogen_treatment mixed
_refine_ls_matrix_type full
_refine_ls_number_parameters 355
_refine_ls_number_reflns 6177
_refine_ls_number_restraints 0
_refine_ls_restrained_S_all 1.038
_refine_ls_R_factor_all 0.0944
_refine_ls_R_factor_gt 0.0530
_refine_ls_shift/su_max 0.015
_refine_ls_shift/su_mean 0.000
_refine_ls_structure_factor_coef Fsqd
_refine_ls_weighting_details 'calc w=1/[\s^2^(Fo^2^)+(0.0640P)^2^+0.3695P] where P=(Fo^2^+2Fc^2^)/3'
_refine_ls_weighting_scheme calc
_refine_ls_wR_factor_gt 0.1272
_refine_ls_wR_factor_ref 0.1466
_reflns_number_gt 3796
_reflns_number_total 6177
_reflns_threshold_expression >2sigma(I)
_cod_data_source_file c9ob00927b2.cif
_cod_data_source_block test_0m_CCDC1
_cod_depositor_comments
;
The following automatic conversions were performed:

'_symmetry_cell_setting' value 'Monoclinic' changed to 'monoclinic'
according to
/home/data/users/saulius/crontab/automatic-downloads/rss-feeds/RSC/lib/dictionaries/cif_core.dic
dictionary named 'cif_core.dic' version 2.4.2 from 2011-04-26.

Automatic conversion script
Id: cif_fix_values 4973 2017-02-22 13:04:09Z antanas 

 Adding full bibliography for 7156827--7156830.cif.
;
_cod_original_cell_volume 2725.4(5)
_cod_original_sg_symbol_H-M P2(1)/n
_cod_database_code 7156829

loop_
_symmetry_equiv_pos_as_xyz
'x, y, z'
'-x+1/2, y+1/2, -z+1/2'
'-x, -y, -z'
'x-1/2, -y-1/2, z-1/2'

loop_
_atom_site_label
_atom_site_type_symbol
_atom_site_fract_x
_atom_site_fract_y
_atom_site_fract_z
_atom_site_U_iso_or_equiv
_atom_site_adp_type
_atom_site_occupancy
_atom_site_symmetry_multiplicity
_atom_site_calc_flag
_atom_site_refinement_flags
B1 B 0.6973(2) 0.15634(9) 0.91792(18) 0.0459(5) Uani 1 1 d .
C1 C 0.88250(18) 0.09286(8) 0.87601(18) 0.0500(5) Uani 1 1 d .
C2 C 0.9040(2) 0.06170(9) 0.7751(2) 0.0644(6) Uani 1 1 d .
H2 H 0.9761 0.0400 0.7756 0.077 Uiso 1 1 calc R
C3 C 0.7992(2) 0.06885(8) 0.67469(19) 0.0587(5) Uani 1 1 d .
H3 H 0.7863 0.0521 0.5952 0.070 Uiso 1 1 calc R
C4 C 0.71515(17) 0.10565(7) 0.71285(16) 0.0437(4) Uani 1 1 d .
C5 C 0.60631(17) 0.13255(7) 0.64085(15) 0.0411(4) Uani 1 1 d .
C6 C 0.55409(17) 0.17640(7) 0.69221(15) 0.0429(4) Uani 1 1 d .
C7 C 0.45975(19) 0.21470(9) 0.63573(17) 0.0559(5) Uani 1 1 d .
H7 H 0.4099 0.2139 0.5523 0.067 Uiso 1 1 calc R
C8 C 0.4547(2) 0.25321(9) 0.72577(18) 0.0617(6) Uani 1 1 d .
H8 H 0.4015 0.2837 0.7146 0.074 Uiso 1 1 calc R
C9 C 0.54393(18) 0.23839(7) 0.83767(16) 0.0467(4) Uani 1 1 d .
C10 C 0.9760(2) 0.09896(9) 1.0031(2) 0.0582(5) Uani 1 1 d .
C11 C 0.94240(19) 0.07946(8) 1.12095(18) 0.0515(5) Uani 1 1 d .
C12 C 0.8365(2) 0.04576(9) 1.1163(2) 0.0594(5) Uani 1 1 d .
H12 H 0.7822 0.0369 1.0379 0.071 Uiso 1 1 calc R
C13 C 0.8114(2) 0.02537(11) 1.2274(2) 0.0754(7) Uani 1 1 d .
H13 H 0.7410 0.0023 1.2240 0.090 Uiso 1 1 calc R
C14 C 0.8899(3) 0.03900(12) 1.3423(2) 0.0854(8) Uani 1 1 d .
H14 H 0.8724 0.0252 1.4171 0.103 Uiso 1 1 calc R
C15 C 0.9941(3) 0.07270(12) 1.3491(2) 0.0852(8) Uani 1 1 d .
H15 H 1.0465 0.0819 1.4281 0.102 Uiso 1 1 calc R
C16 C 1.0212(2) 0.09292(9) 1.2387(2) 0.0688(6) Uani 1 1 d .
H16 H 1.0924 0.1156 1.2431 0.083 Uiso 1 1 calc R
C17 C 0.55011(17) 0.11414(7) 0.50691(15) 0.0423(4) Uani 1 1 d .
C18 C 0.60773(18) 0.12918(7) 0.40759(16) 0.0444(4) Uani 1 1 d .
C19 C 0.5566(2) 0.10865(8) 0.28636(17) 0.0526(5) Uani 1 1 d .
H19 H 0.5948 0.1184 0.2199 0.063 Uiso 1 1 calc R
C20 C 0.4515(2) 0.07438(9) 0.26120(18) 0.0586(5) Uani 1 1 d .
C21 C 0.3946(2) 0.06115(9) 0.3602(2) 0.0647(6) Uani 1 1 d .
H21 H 0.3220 0.0387 0.3438 0.078 Uiso 1 1 calc R
C22 C 0.44199(19) 0.08022(8) 0.48395(18) 0.0538(5) Uani 1 1 d .
C23 C 0.7207(2) 0.16782(9) 0.4281(2) 0.0654(6) Uani 1 1 d .
H23A H 0.7001 0.2000 0.4696 0.098 Uiso 1 1 calc R
H23B H 0.7382 0.1773 0.3471 0.098 Uiso 1 1 calc R
H23C H 0.7959 0.1508 0.4807 0.098 Uiso 1 1 calc R
C24 C 0.3991(3) 0.05148(11) 0.1283(2) 0.0902(8) Uani 1 1 d .
H24A H 0.4300 0.0730 0.0670 0.135 Uiso 1 1 calc R
H24B H 0.3059 0.0522 0.1087 0.135 Uiso 1 1 calc R
H24C H 0.4283 0.0147 0.1251 0.135 Uiso 1 1 calc R
C25 C 0.3770(3) 0.06355(12) 0.5890(2) 0.0867(8) Uani 1 1 d .
H25A H 0.3309 0.0940 0.6127 0.130 Uiso 1 1 calc R
H25B H 0.4417 0.0516 0.6618 0.130 Uiso 1 1 calc R
H25C H 0.3172 0.0345 0.5593 0.130 Uiso 1 1 calc R
C26 C 0.5749(2) 0.26955(8) 0.96158(18) 0.0515(5) Uani 1 1 d .
C27 C 0.5048(2) 0.25514(8) 1.06097(17) 0.0534(5) Uani 1 1 d .
C28 C 0.4073(2) 0.21689(9) 1.0393(2) 0.0616(6) Uani 1 1 d .
H28 H 0.3877 0.1980 0.9623 0.074 Uiso 1 1 calc R
C29 C 0.3385(2) 0.20640(11) 1.1315(2) 0.0776(7) Uani 1 1 d .
H29 H 0.2720 0.1809 1.1158 0.093 Uiso 1 1 calc R
C30 C 0.3678(3) 0.23334(13) 1.2452(3) 0.0900(9) Uani 1 1 d .
H30 H 0.3212 0.2261 1.3069 0.108 Uiso 1 1 calc R
C31 C 0.4653(3) 0.27101(13) 1.2690(2) 0.0906(9) Uani 1 1 d .
H31 H 0.4855 0.2889 1.3473 0.109 Uiso 1 1 calc R
C32 C 0.5341(3) 0.28271(10) 1.1775(2) 0.0741(7) Uani 1 1 d .
H32 H 0.5994 0.3088 1.1935 0.089 Uiso 1 1 calc R
F1 F 0.78404(12) 0.18777(5) 1.00082(11) 0.0763(4) Uani 1 1 d .
F2 F 0.62465(13) 0.12533(5) 0.98148(11) 0.0753(4) Uani 1 1 d .
N1 N 0.76804(14) 0.11944(6) 0.83996(13) 0.0423(4) Uani 1 1 d .
N2 N 0.60407(14) 0.19230(6) 0.81862(12) 0.0414(4) Uani 1 1 d .
O1 O 1.08202(17) 0.11733(9) 1.00267(17) 0.1016(7) Uani 1 1 d .
O2 O 0.65125(16) 0.30680(7) 0.97055(16) 0.0782(5) Uani 1 1 d .

loop_
_atom_site_aniso_label
_atom_site_aniso_U_11
_atom_site_aniso_U_22
_atom_site_aniso_U_33
_atom_site_aniso_U_23
_atom_site_aniso_U_13
_atom_site_aniso_U_12
B1 0.0526(13) 0.0510(12) 0.0311(10) 0.0001(9) 0.0035(9) 0.0102(10)
C1 0.0467(11) 0.0527(11) 0.0486(11) 0.0080(9) 0.0069(8) 0.0080(9)
C2 0.0649(14) 0.0646(14) 0.0634(13) -0.0004(11) 0.0138(11) 0.0252(11)
C3 0.0705(14) 0.0559(12) 0.0496(11) -0.0077(9) 0.0133(10) 0.0145(11)
C4 0.0493(10) 0.0446(10) 0.0360(9) -0.0027(7) 0.0077(8) 0.0041(8)
C5 0.0443(10) 0.0450(10) 0.0338(9) -0.0001(7) 0.0083(7) -0.0025(8)
C6 0.0447(10) 0.0516(11) 0.0306(8) -0.0008(7) 0.0046(7) 0.0047(8)
C7 0.0545(12) 0.0720(14) 0.0365(10) 0.0013(9) 0.0007(8) 0.0149(10)
C8 0.0665(13) 0.0688(14) 0.0451(11) -0.0024(10) 0.0030(10) 0.0275(11)
C9 0.0489(11) 0.0508(11) 0.0399(10) -0.0003(8) 0.0092(8) 0.0082(9)
C10 0.0453(12) 0.0640(13) 0.0596(12) 0.0126(10) 0.0007(9) 0.0064(10)
C11 0.0513(12) 0.0496(12) 0.0487(11) 0.0045(8) 0.0013(9) 0.0123(9)
C12 0.0557(13) 0.0621(13) 0.0582(12) 0.0066(10) 0.0089(10) 0.0119(11)
C13 0.0680(15) 0.0867(17) 0.0759(17) 0.0205(14) 0.0256(13) 0.0161(13)
C14 0.104(2) 0.097(2) 0.0629(16) 0.0104(14) 0.0364(16) 0.0271(18)
C15 0.110(2) 0.0905(19) 0.0466(13) -0.0061(12) 0.0017(14) 0.0251(17)
C16 0.0753(15) 0.0643(14) 0.0587(14) -0.0020(11) -0.0013(11) 0.0091(12)
C17 0.0466(10) 0.0439(10) 0.0343(9) -0.0034(7) 0.0052(7) 0.0001(8)
C18 0.0488(10) 0.0447(10) 0.0395(9) -0.0007(8) 0.0096(8) -0.0003(8)
C19 0.0635(13) 0.0589(12) 0.0350(9) -0.0012(8) 0.0101(9) 0.0040(10)
C20 0.0682(14) 0.0586(13) 0.0427(11) -0.0110(9) -0.0004(10) 0.0029(11)
C21 0.0611(13) 0.0649(14) 0.0610(13) -0.0087(11) -0.0005(11) -0.0167(11)
C22 0.0526(11) 0.0619(13) 0.0462(11) -0.0020(9) 0.0099(9) -0.0098(10)
C23 0.0684(14) 0.0718(15) 0.0574(13) 0.0013(11) 0.0177(11) -0.0170(12)
C24 0.102(2) 0.102(2) 0.0557(14) -0.0279(13) -0.0045(13) -0.0039(16)
C25 0.0798(17) 0.113(2) 0.0713(15) 0.0024(14) 0.0254(13) -0.0370(16)
C26 0.0516(12) 0.0504(12) 0.0480(11) -0.0065(9) 0.0022(9) 0.0123(10)
C27 0.0603(12) 0.0563(12) 0.0412(10) -0.0034(9) 0.0068(9) 0.0211(10)
C28 0.0695(14) 0.0624(14) 0.0532(12) 0.0001(10) 0.0149(11) 0.0139(12)
C29 0.0778(16) 0.0851(17) 0.0748(16) 0.0135(13) 0.0277(13) 0.0143(14)
C30 0.099(2) 0.112(2) 0.0671(17) 0.0124(16) 0.0361(16) 0.0363(19)
C31 0.117(2) 0.110(2) 0.0473(13) -0.0120(13) 0.0235(15) 0.036(2)
C32 0.0868(17) 0.0791(16) 0.0530(13) -0.0170(11) 0.0093(12) 0.0177(13)
F1 0.0805(9) 0.0735(8) 0.0562(7) -0.0226(6) -0.0233(6) 0.0216(7)
F2 0.0848(9) 0.0866(9) 0.0652(8) 0.0317(7) 0.0395(7) 0.0324(7)
N1 0.0435(8) 0.0458(8) 0.0357(7) 0.0011(6) 0.0054(6) 0.0057(7)
N2 0.0448(8) 0.0450(9) 0.0325(7) -0.0024(6) 0.0054(6) 0.0070(7)
O1 0.0592(11) 0.1542(18) 0.0817(12) 0.0359(12) -0.0039(9) -0.0263(11)
O2 0.0789(11) 0.0749(11) 0.0795(11) -0.0177(8) 0.0160(9) -0.0128(9)

loop_
_atom_type_symbol
_atom_type_description
_atom_type_scat_dispersion_real
_atom_type_scat_dispersion_imag
_atom_type_scat_source
C C 0.0033 0.0016 'International Tables Vol C Tables 4.2.6.8 and 6.1.1.4'
H H 0.0000 0.0000 'International Tables Vol C Tables 4.2.6.8 and 6.1.1.4'
B B 0.0013 0.0007 'International Tables Vol C Tables 4.2.6.8 and 6.1.1.4'
N N 0.0061 0.0033 'International Tables Vol C Tables 4.2.6.8 and 6.1.1.4'
O O 0.0106 0.0060 'International Tables Vol C Tables 4.2.6.8 and 6.1.1.4'
F F 0.0171 0.0103 'International Tables Vol C Tables 4.2.6.8 and 6.1.1.4'

loop_
_geom_angle_atom_site_label_1
_geom_angle_atom_site_label_2
_geom_angle_atom_site_label_3
_geom_angle
F1 B1 F2 111.11(16)
F1 B1 N1 110.60(16)
F2 B1 N1 109.90(16)
F1 B1 N2 110.57(16)
F2 B1 N2 108.67(16)
N1 B1 N2 105.84(13)
N1 C1 C2 109.86(17)
N1 C1 C10 124.94(17)
C2 C1 C10 125.10(18)
C3 C2 C1 107.24(18)
C3 C2 H2 126.4
C1 C2 H2 126.4
C2 C3 C4 107.86(17)
C2 C3 H3 126.1
C4 C3 H3 126.1
N1 C4 C3 107.89(15)
N1 C4 C5 121.42(15)
C3 C4 C5 130.09(16)
C6 C5 C4 120.14(15)
C6 C5 C17 120.90(15)
C4 C5 C17 118.94(15)
C5 C6 N2 120.70(15)
C5 C6 C7 131.29(16)
N2 C6 C7 107.75(15)
C8 C7 C6 107.43(16)
C8 C7 H7 126.3
C6 C7 H7 126.3
C7 C8 C9 107.48(17)
C7 C8 H8 126.3
C9 C8 H8 126.3
N2 C9 C8 109.90(16)
N2 C9 C26 123.53(15)
C8 C9 C26 126.52(17)
O1 C10 C11 122.16(19)
O1 C10 C1 116.88(19)
C11 C10 C1 120.81(18)
C12 C11 C16 119.2(2)
C12 C11 C10 121.15(18)
C16 C11 C10 119.6(2)
C13 C12 C11 120.2(2)
C13 C12 H12 119.9
C11 C12 H12 119.9
C14 C13 C12 119.8(3)
C14 C13 H13 120.1
C12 C13 H13 120.1
C13 C14 C15 120.9(2)
C13 C14 H14 119.6
C15 C14 H14 119.6
C14 C15 C16 119.9(2)
C14 C15 H15 120.0
C16 C15 H15 120.0
C15 C16 C11 120.0(2)
C15 C16 H16 120.0
C11 C16 H16 120.0
C22 C17 C18 120.60(16)
C22 C17 C5 118.75(16)
C18 C17 C5 120.62(16)
C19 C18 C17 118.55(17)
C19 C18 C23 119.58(17)
C17 C18 C23 121.85(16)
C20 C19 C18 122.19(18)
C20 C19 H19 118.9
C18 C19 H19 118.9
C19 C20 C21 118.13(17)
C19 C20 C24 121.2(2)
C21 C20 C24 120.7(2)
C20 C21 C22 122.28(19)
C20 C21 H21 118.9
C22 C21 H21 118.9
C21 C22 C17 118.23(18)
C21 C22 C25 119.91(19)
C17 C22 C25 121.86(18)
C18 C23 H23A 109.5
C18 C23 H23B 109.5
H23A C23 H23B 109.5
C18 C23 H23C 109.5
H23A C23 H23C 109.5
H23B C23 H23C 109.5
C20 C24 H24A 109.5
C20 C24 H24B 109.5
H24A C24 H24B 109.5
C20 C24 H24C 109.5
H24A C24 H24C 109.5
H24B C24 H24C 109.5
C22 C25 H25A 109.5
C22 C25 H25B 109.5
H25A C25 H25B 109.5
C22 C25 H25C 109.5
H25A C25 H25C 109.5
H25B C25 H25C 109.5
O2 C26 C27 124.12(18)
O2 C26 C9 117.47(19)
C27 C26 C9 118.30(19)
C28 C27 C32 119.2(2)
C28 C27 C26 121.54(18)
C32 C27 C26 119.2(2)
C27 C28 C29 120.3(2)
C27 C28 H28 119.9
C29 C28 H28 119.9
C30 C29 C28 120.3(3)
C30 C29 H29 119.9
C28 C29 H29 119.9
C29 C30 C31 120.3(3)
C29 C30 H30 119.9
C31 C30 H30 119.9
C30 C31 C32 120.4(2)
C30 C31 H31 119.8
C32 C31 H31 119.8
C31 C32 C27 119.6(3)
C31 C32 H32 120.2
C27 C32 H32 120.2
C1 N1 C4 107.11(15)
C1 N1 B1 130.09(15)
C4 N1 B1 122.73(14)
C9 N2 C6 107.43(14)
C9 N2 B1 128.79(14)
C6 N2 B1 123.22(14)

loop_
_geom_bond_atom_site_label_1
_geom_bond_atom_site_label_2
_geom_bond_distance
B1 F1 1.364(2)
B1 F2 1.372(3)
B1 N1 1.542(3)
B1 N2 1.553(2)
C1 N1 1.352(2)
C1 C2 1.390(3)
C1 C10 1.499(3)
C2 C3 1.369(3)
C2 H2 0.9300
C3 C4 1.395(3)
C3 H3 0.9300
C4 N1 1.395(2)
C4 C5 1.398(2)
C5 C6 1.384(2)
C5 C17 1.496(2)
C6 N2 1.396(2)
C6 C7 1.405(2)
C7 C8 1.365(3)
C7 H7 0.9300
C8 C9 1.396(2)
C8 H8 0.9300
C9 N2 1.340(2)
C9 C26 1.507(3)
C10 O1 1.210(2)
C10 C11 1.473(3)
C11 C12 1.386(3)
C11 C16 1.387(3)
C12 C13 1.377(3)
C12 H12 0.9300
C13 C14 1.363(4)
C13 H13 0.9300
C14 C15 1.368(4)
C14 H14 0.9300
C15 C16 1.377(3)
C15 H15 0.9300
C16 H16 0.9300
C17 C22 1.392(3)
C17 C18 1.396(2)
C18 C19 1.387(2)
C18 C23 1.503(3)
C19 C20 1.372(3)
C19 H19 0.9300
C20 C21 1.377(3)
C20 C24 1.518(3)
C21 C22 1.391(3)
C21 H21 0.9300
C22 C25 1.508(3)
C23 H23A 0.9600
C23 H23B 0.9600
C23 H23C 0.9600
C24 H24A 0.9600
C24 H24B 0.9600
C24 H24C 0.9600
C25 H25A 0.9600
C25 H25B 0.9600
C25 H25C 0.9600
C26 O2 1.211(2)
C26 C27 1.477(3)
C27 C28 1.376(3)
C27 C32 1.396(3)
C28 C29 1.382(3)
C28 H28 0.9300
C29 C30 1.363(4)
C29 H29 0.9300
C30 C31 1.367(4)
C30 H30 0.9300
C31 C32 1.382(4)
C31 H31 0.9300
C32 H32 0.9300

loop_
_cod_changelog_entry_id
_cod_changelog_entry_author
_cod_changelog_entry_date
_cod_changelog_entry_text
1 'Vaitkus, Antanas' 2024-04-22T15:36:52+03:00
;
 Updated bibliographic information.
;
